data_4333827
loop_
_publ_author_name
'Cheriyedath Raj Sankar'
'Anna Becker'
'Abdeljalil Assoud'
'Holger Kleinke'

_publ_section_title
;
 New Quaternary Chalcogenides, Tl18Pb2M7Q25 (M= Ti, Zr, and Hf;Q= S and
 Se): Crystal Structure, Electronic Structure, and Electrical Transport
 Properties
;
_journal_name_full 'Inorganic Chemistry'
_journal_page_first 1895
_journal_page_last 1900
_journal_paper_doi 10.1021/ic3020699
_journal_volume 52
_journal_year 2013
_chemical_formula_sum 'Pb2 Se25 Ti7 Tl18'
_chemical_formula_weight 6402.34
_chemical_name_systematic
; 
 ? 
;
_space_group_IT_number 205
_symmetry_cell_setting cubic
_symmetry_space_group_name_Hall '-P 2ac 2ab 3'
_symmetry_space_group_name_H-M 'P a -3'
_atom_sites_solution_hydrogens none
_atom_sites_solution_primary direct
_atom_sites_solution_secondary difmap
_audit_creation_method SHELXL-97
_cell_angle_alpha 90.00
_cell_angle_beta 90.00
_cell_angle_gamma 90.00
_cell_formula_units_Z 4
_cell_length_a 17.6758(16)
_cell_length_b 17.6758(16)
_cell_length_c 17.6758(16)
_cell_measurement_temperature 293(2)
_cell_volume 5522.5(9)
_computing_structure_refinement 'SHELXL-97 (Sheldrick, 1997)'
_computing_structure_solution 'SHELXS-97 (Sheldrick, 1990)'
_diffrn_ambient_temperature 293(2)
_diffrn_measured_fraction_theta_full 0.999
_diffrn_measured_fraction_theta_max 0.999
_diffrn_radiation_monochromator graphite
_diffrn_radiation_source 'fine-focus sealed tube'
_diffrn_radiation_type MoK\a
_diffrn_radiation_wavelength 0.71073
_diffrn_reflns_av_R_equivalents 0.1762
_diffrn_reflns_av_sigmaI/netI 0.0588
_diffrn_reflns_limit_h_max 24
_diffrn_reflns_limit_h_min -22
_diffrn_reflns_limit_k_max 16
_diffrn_reflns_limit_k_min -24
_diffrn_reflns_limit_l_max 24
_diffrn_reflns_limit_l_min -24
_diffrn_reflns_number 40771
_diffrn_reflns_theta_full 29.99
_diffrn_reflns_theta_max 29.99
_diffrn_reflns_theta_min 2.82
_exptl_absorpt_coefficient_mu 75.789
_exptl_absorpt_correction_T_max 0.746
_exptl_absorpt_correction_T_min 0.293
_exptl_absorpt_correction_type empirical
_exptl_absorpt_process_details SADABS
_exptl_crystal_colour black
_exptl_crystal_density_diffrn 7.700
_exptl_crystal_description plate
_exptl_crystal_F_000 10504
_exptl_crystal_size_max 0.03
_exptl_crystal_size_mid 0.03
_exptl_crystal_size_min 0.015
_refine_diff_density_max 3.456
_refine_diff_density_min -2.168
_refine_diff_density_rms 0.597
_refine_ls_extinction_coef 0.000130(7)
_refine_ls_extinction_expression Fc^*^=kFc[1+0.001xFc^2^\l^3^/sin(2\q)]^-1/4^
_refine_ls_extinction_method SHELXL
_refine_ls_goodness_of_fit_ref 1.116
_refine_ls_hydrogen_treatment none
_refine_ls_matrix_type full
_refine_ls_number_parameters 81
_refine_ls_number_reflns 2689
_refine_ls_number_restraints 0
_refine_ls_restrained_S_all 1.116
_refine_ls_R_factor_all 0.0999
_refine_ls_R_factor_gt 0.0535
_refine_ls_shift/su_max 0.000
_refine_ls_shift/su_mean 0.000
_refine_ls_structure_factor_coef Fsqd
_refine_ls_weighting_details 'calc w=1/[\s^2^(Fo^2^)+(0.0303P)^2^+218.4219P] where P=(Fo^2^+2Fc^2^)/3'
_refine_ls_weighting_scheme calc
_refine_ls_wR_factor_gt 0.1087
_refine_ls_wR_factor_ref 0.1304
_reflns_number_gt 1701
_reflns_number_total 2689
_reflns_threshold_expression >2sigma(I)
_cod_data_source_file ic3020699_si_003_2.cif
_cod_data_source_block Tl18Pb2Ti7Se15
_cod_database_code 4333827

loop_
_symmetry_equiv_pos_as_xyz
'x, y, z'
'-x+1/2, -y, z+1/2'
'x+1/2, -y+1/2, -z'
'-x, y+1/2, -z+1/2'
'z, x, y'
'-z+1/2, -x, y+1/2'
'z+1/2, -x+1/2, -y'
'-z, x+1/2, -y+1/2'
'y, z, x'
'y+1/2, -z+1/2, -x'
'-y, z+1/2, -x+1/2'
'-y+1/2, -z, x+1/2'
'-x, -y, -z'
'x-1/2, y, -z-1/2'
'-x-1/2, y-1/2, z'
'x, -y-1/2, z-1/2'
'-z, -x, -y'
'z-1/2, x, -y-1/2'
'-z-1/2, x-1/2, y'
'z, -x-1/2, y-1/2'
'-y, -z, -x'
'-y-1/2, z-1/2, x'
'y, -z-1/2, x-1/2'
'y-1/2, z, -x-1/2'

loop_
_atom_site_label
_atom_site_type_symbol
_atom_site_fract_x
_atom_site_fract_y
_atom_site_fract_z
_atom_site_U_iso_or_equiv
_atom_site_adp_type
_atom_site_occupancy
_atom_site_symmetry_multiplicity
_atom_site_calc_flag
_atom_site_refinement_flags
Tl1 Tl 0.31859(5) 0.48041(5) 0.32347(5) 0.0327(2) Uani 1 1 d .
Tl2 Tl 0.17020(5) 0.32086(5) 0.33979(5) 0.0335(2) Uani 1 1 d .
Tl3 Tl 0.17039(5) 0.47949(5) 0.48452(5) 0.0314(2) Uani 1 1 d .
Pb1 Pb 0.18144(5) 0.18144(5) 0.18144(5) 0.0293(3) Uani 1 3 d S
Se1 Se 0.00550(11) 0.29919(10) 0.35367(11) 0.0224(4) Uani 1 1 d .
Se2 Se 0.00754(10) 0.14561(10) 0.49895(9) 0.0165(3) Uani 1 1 d .
Se3 Se 0.01806(10) 0.15320(10) 0.20661(10) 0.0214(4) Uani 1 1 d .
Se4 Se 0.14660(10) 0.36309(10) 0.15431(10) 0.0192(4) Uani 1 1 d .
Se5 Se 0.0000 0.0000 0.0000 0.0407(14) Uani 1 6 d S
Ti1 Ti 0.01112(18) 0.15805(19) 0.34834(19) 0.0206(7) Uani 1 1 d .
Ti2 Ti 0.5000 0.5000 0.5000 0.0256(19) Uani 1 6 d S

loop_
_atom_site_aniso_label
_atom_site_aniso_U_11
_atom_site_aniso_U_22
_atom_site_aniso_U_33
_atom_site_aniso_U_23
_atom_site_aniso_U_13
_atom_site_aniso_U_12
Tl1 0.0315(4) 0.0341(5) 0.0324(4) -0.0010(3) -0.0005(3) -0.0004(3)
Tl2 0.0336(5) 0.0334(5) 0.0335(5) -0.0017(3) -0.0011(3) -0.0053(3)
Tl3 0.0307(4) 0.0314(4) 0.0321(4) 0.0035(3) -0.0009(3) -0.0007(3)
Pb1 0.0293(3) 0.0293(3) 0.0293(3) 0.0032(3) 0.0032(3) 0.0032(3)
Se1 0.0267(10) 0.0173(9) 0.0231(9) 0.0011(7) -0.0012(7) 0.0006(7)
Se2 0.0171(8) 0.0158(8) 0.0168(9) 0.0014(6) -0.0016(6) -0.0015(6)
Se3 0.0237(9) 0.0236(9) 0.0168(8) 0.0010(7) 0.0004(7) -0.0012(7)
Se4 0.0224(9) 0.0163(8) 0.0188(9) -0.0008(7) 0.0002(7) 0.0013(7)
Se5 0.0407(14) 0.0407(14) 0.0407(14) 0.0071(15) 0.0071(15) 0.0071(15)
Ti1 0.0191(16) 0.0238(17) 0.0191(16) 0.0007(13) 0.0025(12) 0.0013(13)
Ti2 0.0256(19) 0.0256(19) 0.0256(19) -0.0018(19) -0.0018(19) -0.0018(19)

loop_
_atom_type_symbol
_atom_type_description
_atom_type_scat_dispersion_real
_atom_type_scat_dispersion_imag
_atom_type_scat_source
Se Se -0.0929 2.2259 'International Tables Vol C Tables 4.2.6.8 and 6.1.1.4'
Ti Ti 0.2776 0.4457 'International Tables Vol C Tables 4.2.6.8 and 6.1.1.4'
Tl Tl -2.8358 9.6688 'International Tables Vol C Tables 4.2.6.8 and 6.1.1.4'
Pb Pb -3.3944 10.1111 'International Tables Vol C Tables 4.2.6.8 and 6.1.1.4'

loop_
_geom_angle_atom_site_label_1
_geom_angle_atom_site_label_2
_geom_angle_atom_site_label_3
_geom_angle
_geom_angle_site_symmetry_1
_geom_angle_site_symmetry_3
Se4 Tl1 Se1 92.75(5) 19_665 19_665
Se4 Tl1 Se3 92.20(5) 19_665 19_665
Se1 Tl1 Se3 72.29(5) 19_665 19_665
Se4 Tl1 Se2 70.73(5) 19_665 8_655
Se1 Tl1 Se2 163.37(6) 19_665 8_655
Se3 Tl1 Se2 105.56(5) 19_665 8_655
Se4 Tl1 Tl2 144.74(4) 19_665 9
Se1 Tl1 Tl2 90.31(4) 19_665 9
Se3 Tl1 Tl2 55.53(4) 19_665 9
Se2 Tl1 Tl2 102.08(4) 8_655 9
Se1 Tl2 Se4 76.81(5) . 5
Se1 Tl2 Se3 78.79(5) . 23_566
Se4 Tl2 Se3 73.26(5) 5 23_566
Se1 Tl2 Tl1 132.09(5) . 5
Se4 Tl2 Tl1 88.07(4) 5 5
Se3 Tl2 Tl1 53.29(4) 23_566 5
Se1 Tl2 Pb1 91.68(4) . .
Se4 Tl2 Pb1 56.79(3) 5 .
Se3 Tl2 Pb1 129.97(4) 23_566 .
Tl1 Tl2 Pb1 117.40(3) 5 .
Se1 Tl3 Se5 92.80(4) 12_565 4
Se1 Tl3 Se3 80.14(5) 12_565 20_566
Se5 Tl3 Se3 96.78(4) 4 20_566
Se1 Tl3 Se2 72.34(5) 12_565 12_565
Se5 Tl3 Se2 161.76(4) 4 12_565
Se3 Tl3 Se2 70.78(5) 20_566 12_565
Se3 Pb1 Se3 90.43(6) 9 5
Se3 Pb1 Se3 90.43(6) 9 .
Se3 Pb1 Se3 90.43(6) 5 .
Se3 Pb1 Tl2 128.47(4) 9 .
Se3 Pb1 Tl2 140.99(4) 5 .
Se3 Pb1 Tl2 86.95(4) . .
Se3 Pb1 Tl2 86.95(4) 9 9
Se3 Pb1 Tl2 128.47(4) 5 9
Se3 Pb1 Tl2 140.99(4) . 9
Tl2 Pb1 Tl2 65.19(3) . 9
Se3 Pb1 Tl2 140.99(4) 9 5
Se3 Pb1 Tl2 86.95(4) 5 5
Se3 Pb1 Tl2 128.47(4) . 5
Tl2 Pb1 Tl2 65.19(3) . 5
Tl2 Pb1 Tl2 65.19(3) 9 5
Ti1 Se1 Tl2 95.01(10) . .
Ti1 Se1 Tl3 102.68(10) . 7_456
Tl2 Se1 Tl3 100.34(6) . 7_456
Ti1 Se1 Tl1 96.12(10) . 24_556
Tl2 Se1 Tl1 92.38(6) . 24_556
Tl3 Se1 Tl1 156.17(7) 7_456 24_556
Ti2 Se2 Ti1 95.22(9) 3_456 23_566
Ti2 Se2 Ti1 95.20(9) 3_456 .
Ti1 Se2 Ti1 93.06(5) 23_566 .
Ti2 Se2 Tl3 167.70(7) 3_456 7_456
Ti1 Se2 Tl3 94.25(9) 23_566 7_456
Ti1 Se2 Tl3 92.11(9) . 7_456
Ti2 Se2 Tl1 98.66(5) 3_456 10_456
Ti1 Se2 Tl1 93.40(9) 23_566 10_456
Ti1 Se2 Tl1 164.10(10) . 10_456
Tl3 Se2 Tl1 72.93(4) 7_456 10_456
Ti1 Se3 Pb1 101.06(10) . .
Ti1 Se3 Tl3 104.10(10) . 22_655
Pb1 Se3 Tl3 96.85(6) . 22_655
Ti1 Se3 Tl1 95.70(10) . 24_556
Pb1 Se3 Tl1 91.38(5) . 24_556
Tl3 Se3 Tl1 156.60(7) 22_655 24_556
Ti1 Se3 Tl2 95.74(10) . 18_556
Pb1 Se3 Tl2 156.93(7) . 18_556
Tl3 Se3 Tl2 94.24(5) 22_655 18_556
Tl1 Se3 Tl2 71.18(4) 24_556 18_556
Ti1 Se4 Ti1 97.15(12) 9 19_665
Ti1 Se4 Tl1 102.02(10) 9 24_556
Ti1 Se4 Tl1 104.93(9) 19_665 24_556
Ti1 Se4 Tl2 89.85(9) 9 9
Ti1 Se4 Tl2 95.50(9) 19_665 9
Tl1 Se4 Tl2 154.70(7) 24_556 9
Tl3 Se5 Tl3 88.96(2) 22_655 18_556
Tl3 Se5 Tl3 88.96(2) 22_655 16_565
Tl3 Se5 Tl3 88.96(2) 18_556 16_565
Tl3 Se5 Tl3 91.04(2) 22_655 4_545
Tl3 Se5 Tl3 91.04(2) 18_556 4_545
Tl3 Se5 Tl3 180.00(3) 16_565 4_545
Tl3 Se5 Tl3 91.04(2) 22_655 6_554
Tl3 Se5 Tl3 180.00(3) 18_556 6_554
Tl3 Se5 Tl3 91.04(2) 16_565 6_554
Tl3 Se5 Tl3 88.96(2) 4_545 6_554
Tl3 Se5 Tl3 180.00(3) 22_655 10_455
Tl3 Se5 Tl3 91.04(2) 18_556 10_455
Tl3 Se5 Tl3 91.04(2) 16_565 10_455
Tl3 Se5 Tl3 88.96(2) 4_545 10_455
Tl3 Se5 Tl3 88.96(2) 6_554 10_455
Se1 Ti1 Se3 94.23(13) . .
Se1 Ti1 Se4 96.59(13) . 5
Se3 Ti1 Se4 92.91(12) . 5
Se1 Ti1 Se4 89.10(12) . 24_556
Se3 Ti1 Se4 94.71(13) . 24_556
Se4 Ti1 Se4 170.13(17) 5 24_556
Se1 Ti1 Se2 171.79(16) . 18_556
Se3 Ti1 Se2 90.57(12) . 18_556
Se4 Ti1 Se2 89.81(12) 5 18_556
Se4 Ti1 Se2 83.86(11) 24_556 18_556
Se1 Ti1 Se2 92.50(12) . .
Se3 Ti1 Se2 173.17(16) . .
Se4 Ti1 Se2 85.13(11) 5 .
Se4 Ti1 Se2 86.57(11) 24_556 .
Se2 Ti1 Se2 82.89(12) 18_556 .
Se2 Ti2 Se2 86.65(5) 24_656 3_556
Se2 Ti2 Se2 93.35(5) 24_656 15_665
Se2 Ti2 Se2 180.0 3_556 15_665
Se2 Ti2 Se2 86.65(5) 24_656 8_655
Se2 Ti2 Se2 93.35(5) 3_556 8_655
Se2 Ti2 Se2 86.65(5) 15_665 8_655
Se2 Ti2 Se2 93.35(5) 24_656 20_566
Se2 Ti2 Se2 86.65(5) 3_556 20_566
Se2 Ti2 Se2 93.35(5) 15_665 20_566
Se2 Ti2 Se2 180.0 8_655 20_566
Se2 Ti2 Se2 180.0 24_656 12_565
Se2 Ti2 Se2 93.35(5) 3_556 12_565
Se2 Ti2 Se2 86.65(5) 15_665 12_565
Se2 Ti2 Se2 93.35(5) 8_655 12_565
Se2 Ti2 Se2 86.65(5) 20_566 12_565

loop_
_geom_bond_atom_site_label_1
_geom_bond_atom_site_label_2
_geom_bond_distance
_geom_bond_site_symmetry_2
Tl1 Se4 3.058(2) 19_665
Tl1 Se1 3.107(2) 19_665
Tl1 Se3 3.114(2) 19_665
Tl1 Se2 3.3061(19) 8_655
Tl1 Tl2 3.6769(12) 9
Tl2 Se1 2.946(2) .
Tl2 Se4 3.120(2) 5
Tl2 Se3 3.202(2) 23_566
Tl2 Tl1 3.6769(12) 5
Tl2 Pb1 3.7345(14) .
Tl3 Se1 3.021(2) 12_565
Tl3 Se5 3.0458(9) 4
Tl3 Se3 3.050(2) 20_566
Tl3 Se2 3.2998(19) 12_565
Pb1 Se3 2.964(2) 9
Pb1 Se3 2.964(2) 5
Pb1 Se3 2.964(2) .
Pb1 Tl2 3.7345(14) 9
Pb1 Tl2 3.7345(14) 5
Se1 Ti1 2.499(4) .
Se1 Tl3 3.021(2) 7_456
Se1 Tl1 3.107(2) 24_556
Se2 Ti2 2.5773(17) 3_456
Se2 Ti1 2.671(4) 23_566
Se2 Ti1 2.672(4) .
Se2 Tl3 3.2998(19) 7_456
Se2 Tl1 3.3061(19) 10_456
Se3 Ti1 2.510(4) .
Se3 Tl3 3.050(2) 22_655
Se3 Tl1 3.114(2) 24_556
Se3 Tl2 3.202(2) 18_556
Se4 Ti1 2.552(4) 9
Se4 Ti1 2.619(4) 19_665
Se4 Tl1 3.058(2) 24_556
Se4 Tl2 3.120(2) 9
Se5 Tl3 3.0458(9) 22_655
Se5 Tl3 3.0458(9) 18_556
Se5 Tl3 3.0458(9) 16_565
Se5 Tl3 3.0458(9) 4_545
Se5 Tl3 3.0458(9) 6_554
Se5 Tl3 3.0458(9) 10_455
Ti1 Se4 2.552(4) 5
Ti1 Se4 2.619(4) 24_556
Ti1 Se2 2.671(4) 18_556
Ti2 Se2 2.5773(17) 24_656
Ti2 Se2 2.5773(17) 3_556
Ti2 Se2 2.5773(17) 15_665
Ti2 Se2 2.5773(17) 8_655
Ti2 Se2 2.5773(17) 20_566
Ti2 Se2 2.5773(17) 12_565

loop_
_geom_torsion_atom_site_label_1
_geom_torsion_atom_site_label_2
_geom_torsion_atom_site_label_3
_geom_torsion_atom_site_label_4
_geom_torsion
_geom_torsion_site_symmetry_1
_geom_torsion_site_symmetry_4
Se1 Tl2 Pb1 Se3 83.84(7) . 9
Se4 Tl2 Pb1 Se3 156.87(7) 5 9
Se3 Tl2 Pb1 Se3 160.60(9) 23_566 9
Tl1 Tl2 Pb1 Se3 -135.76(6) 5 9
Se1 Tl2 Pb1 Se3 -91.19(8) . 5
Se4 Tl2 Pb1 Se3 -18.16(8) 5 5
Se3 Tl2 Pb1 Se3 -14.43(10) 23_566 5
Tl1 Tl2 Pb1 Se3 49.21(8) 5 5
Se1 Tl2 Pb1 Se3 -4.28(5) . .
Se4 Tl2 Pb1 Se3 68.74(5) 5 .
Se3 Tl2 Pb1 Se3 72.48(8) 23_566 .
Tl1 Tl2 Pb1 Se3 136.12(4) 5 .
Se1 Tl2 Pb1 Tl2 147.60(5) . 9
Se4 Tl2 Pb1 Tl2 -139.38(5) 5 9
Se3 Tl2 Pb1 Tl2 -135.65(6) 23_566 9
Tl1 Tl2 Pb1 Tl2 -72.004(16) 5 9
Se1 Tl2 Pb1 Tl2 -139.59(5) . 5
Se4 Tl2 Pb1 Tl2 -66.57(5) 5 5
Se3 Tl2 Pb1 Tl2 -62.84(6) 23_566 5
Tl1 Tl2 Pb1 Tl2 0.80(2) 5 5
Se4 Tl2 Se1 Ti1 -9.29(9) 5 .
Se3 Tl2 Se1 Ti1 -84.51(10) 23_566 .
Tl1 Tl2 Se1 Ti1 -84.32(10) 5 .
Pb1 Tl2 Se1 Ti1 45.99(9) . .
Se4 Tl2 Se1 Tl3 94.60(6) 5 7_456
Se3 Tl2 Se1 Tl3 19.38(5) 23_566 7_456
Tl1 Tl2 Se1 Tl3 19.57(9) 5 7_456
Pb1 Tl2 Se1 Tl3 149.87(5) . 7_456
Se4 Tl2 Se1 Tl1 -105.64(5) 5 24_556
Se3 Tl2 Se1 Tl1 179.14(6) 23_566 24_556
Tl1 Tl2 Se1 Tl1 179.32(4) 5 24_556
Pb1 Tl2 Se1 Tl1 -50.37(4) . 24_556
Se3 Pb1 Se3 Ti1 -167.37(11) 9 .
Se3 Pb1 Se3 Ti1 102.19(12) 5 .
Tl2 Pb1 Se3 Ti1 -38.87(9) . .
Tl2 Pb1 Se3 Ti1 -81.70(12) 9 .
Tl2 Pb1 Se3 Ti1 15.75(12) 5 .
Se3 Pb1 Se3 Tl3 86.75(2) 9 22_655
Se3 Pb1 Se3 Tl3 -3.68(6) 5 22_655
Tl2 Pb1 Se3 Tl3 -144.74(4) . 22_655
Tl2 Pb1 Se3 Tl3 172.43(5) 9 22_655
Tl2 Pb1 Se3 Tl3 -90.12(6) 5 22_655
Se3 Pb1 Se3 Tl1 -71.30(7) 9 24_556
Se3 Pb1 Se3 Tl1 -161.73(5) 5 24_556
Tl2 Pb1 Se3 Tl1 57.21(4) . 24_556
Tl2 Pb1 Se3 Tl1 14.38(9) 9 24_556
Tl2 Pb1 Se3 Tl1 111.83(5) 5 24_556
Se3 Pb1 Se3 Tl2 -31.4(2) 9 18_556
Se3 Pb1 Se3 Tl2 -121.84(15) 5 18_556
Tl2 Pb1 Se3 Tl2 97.10(18) . 18_556
Tl2 Pb1 Se3 Tl2 54.3(2) 9 18_556
Tl2 Pb1 Se3 Tl2 151.72(15) 5 18_556
Tl2 Se1 Ti1 Se3 -82.28(10) . .
Tl3 Se1 Ti1 Se3 175.93(9) 7_456 .
Tl1 Se1 Ti1 Se3 10.66(11) 24_556 .
Tl2 Se1 Ti1 Se4 11.15(11) . 5
Tl3 Se1 Ti1 Se4 -90.65(11) 7_456 5
Tl1 Se1 Ti1 Se4 104.09(10) 24_556 5
Tl2 Se1 Ti1 Se4 -176.94(9) . 24_556
Tl3 Se1 Ti1 Se4 81.27(10) 7_456 24_556
Tl1 Se1 Ti1 Se4 -84.00(9) 24_556 24_556
Tl2 Se1 Ti1 Se2 152.2(11) . 18_556
Tl3 Se1 Ti1 Se2 50.4(12) 7_456 18_556
Tl1 Se1 Ti1 Se2 -114.9(11) 24_556 18_556
Tl2 Se1 Ti1 Se2 96.53(9) . .
Tl3 Se1 Ti1 Se2 -5.26(11) 7_456 .
Tl1 Se1 Ti1 Se2 -170.53(9) 24_556 .
Pb1 Se3 Ti1 Se1 81.90(11) . .
Tl3 Se3 Ti1 Se1 -178.06(9) 22_655 .
Tl1 Se3 Ti1 Se1 -10.63(11) 24_556 .
Tl2 Se3 Ti1 Se1 -82.22(10) 18_556 .
Pb1 Se3 Ti1 Se4 -14.93(11) . 5
Tl3 Se3 Ti1 Se4 85.11(11) 22_655 5
Tl1 Se3 Ti1 Se4 -107.46(10) 24_556 5
Tl2 Se3 Ti1 Se4 -179.05(9) 18_556 5
Pb1 Se3 Ti1 Se4 171.34(9) . 24_556
Tl3 Se3 Ti1 Se4 -88.62(11) 22_655 24_556
Tl1 Se3 Ti1 Se4 78.82(10) 24_556 24_556
Tl2 Se3 Ti1 Se4 7.23(11) 18_556 24_556
Pb1 Se3 Ti1 Se2 -104.77(9) . 18_556
Tl3 Se3 Ti1 Se2 -4.73(11) 22_655 18_556
Tl1 Se3 Ti1 Se2 162.70(8) 24_556 18_556
Tl2 Se3 Ti1 Se2 91.11(9) 18_556 18_556
Pb1 Se3 Ti1 Se2 -88.1(13) . .
Tl3 Se3 Ti1 Se2 12.0(14) 22_655 .
Tl1 Se3 Ti1 Se2 179(100) 24_556 .
Tl2 Se3 Ti1 Se2 107.8(13) 18_556 .
Ti2 Se2 Ti1 Se1 174.81(9) 3_456 .
Ti1 Se2 Ti1 Se1 -89.67(12) 23_566 .
Tl3 Se2 Ti1 Se1 4.70(10) 7_456 .
Tl1 Se2 Ti1 Se1 24.2(4) 10_456 .
Ti2 Se2 Ti1 Se3 -15.2(13) 3_456 .
Ti1 Se2 Ti1 Se3 80.3(13) 23_566 .
Tl3 Se2 Ti1 Se3 174.7(13) 7_456 .
Tl1 Se2 Ti1 Se3 -165.8(11) 10_456 .
Ti2 Se2 Ti1 Se4 -88.79(9) 3_456 5
Ti1 Se2 Ti1 Se4 6.74(11) 23_566 5
Tl3 Se2 Ti1 Se4 101.11(9) 7_456 5
Tl1 Se2 Ti1 Se4 120.6(3) 10_456 5
Ti2 Se2 Ti1 Se4 85.86(9) 3_456 24_556
Ti1 Se2 Ti1 Se4 -178.61(12) 23_566 24_556
Tl3 Se2 Ti1 Se4 -84.24(9) 7_456 24_556
Tl1 Se2 Ti1 Se4 -64.7(4) 10_456 24_556
Ti2 Se2 Ti1 Se2 1.63(8) 3_456 18_556
Ti1 Se2 Ti1 Se2 97.16(11) 23_566 18_556
Tl3 Se2 Ti1 Se2 -168.47(8) 7_456 18_556
Tl1 Se2 Ti1 Se2 -149.0(3) 10_456 18_556
